data_1512052
loop_
_publ_author_name
'Takechi, Sho'
'Kumagai, Naoya'
'Shibasaki, Masakatsu'

_publ_section_title
;
 Direct Catalytic Asymmetric Mannich-Type Reaction of \a-Sulfanyl
 Lactones.
;
_journal_issue 11
_journal_name_full 'Organic letters'
_journal_page_first 2632
_journal_page_last 2635
_journal_paper_doi 10.1021/ol4008734
_journal_volume 15
_journal_year 2013
_chemical_absolute_configuration 'CHOOSE rm ad rmad syn or unk'
_chemical_formula_moiety 'C17 H23 N O4 S'
_chemical_formula_sum 'C17 H23 N O4 S'
_chemical_formula_weight 337.43
_space_group_IT_number 19
_symmetry_cell_setting orthorhombic
_symmetry_Int_Tables_number 19
_symmetry_space_group_name_Hall 'P 2ac 2ab'
_symmetry_space_group_name_H-M 'P 21 21 21'
_atom_sites_solution_hydrogens geom
_atom_sites_solution_primary direct
_atom_sites_solution_secondary difmap
_cell_angle_alpha 90.0000
_cell_angle_beta 90.0000
_cell_angle_gamma 90.0000
_cell_formula_units_Z 4
_cell_length_a 6.42235(12)
_cell_length_b 10.7946(2)
_cell_length_c 24.6088(5)
_cell_measurement_reflns_used 15875
_cell_measurement_temperature 93
_cell_measurement_theta_max 68.31
_cell_measurement_theta_min 3.59
_cell_volume 1706.05(6)
_computing_cell_refinement 'RAPID AUTO'
_computing_data_collection 'RAPID AUTO (Rigaku, ????)'
_computing_data_reduction 'RAPID AUTO'
_computing_molecular_graphics 'CrystalStructure 4.0'
_computing_publication_material 'CrystalStructure 4.0 (Rigaku, 2010)'
_computing_structure_refinement 'CRYSTALS (Carruthers, et al., 1999)'
_computing_structure_solution 'Il Milione (Burla, et al., 2007)'
_diffrn_ambient_temperature 93
_diffrn_detector_area_resol_mean 10.000
_diffrn_measured_fraction_theta_full 0.999
_diffrn_measured_fraction_theta_max 1.000
_diffrn_measurement_device_type 'Rigaku R-AXIS RAPID'
_diffrn_measurement_method \w
_diffrn_radiation_type 'Cu K\a'
_diffrn_radiation_wavelength 1.54187
_diffrn_reflns_av_R_equivalents 0.0199
_diffrn_reflns_limit_h_max 7
_diffrn_reflns_limit_h_min -7
_diffrn_reflns_limit_k_max 12
_diffrn_reflns_limit_k_min -12
_diffrn_reflns_limit_l_max 29
_diffrn_reflns_limit_l_min -28
_diffrn_reflns_number 20332
_diffrn_reflns_theta_full 68.19
_diffrn_reflns_theta_max 68.18
_diffrn_standards_number 0
_exptl_absorpt_coefficient_mu 1.854
_exptl_absorpt_correction_T_max 0.929
_exptl_absorpt_correction_T_min 0.780
_exptl_absorpt_correction_type multi-scan
_exptl_absorpt_process_details 'ABSCOR (Rigaku, 1995)'
_exptl_crystal_colour colorless
_exptl_crystal_density_diffrn 1.314
_exptl_crystal_density_method 'not measured'
_exptl_crystal_description needle
_exptl_crystal_F_000 720.00
_exptl_crystal_size_max 0.110
_exptl_crystal_size_mid 0.060
_exptl_crystal_size_min 0.040
_refine_diff_density_max 0.542
_refine_diff_density_min -0.380
_refine_ls_abs_structure_details 'Flack, H. D. (1983), Acta Cryst. A39, 876-881.  1291 Friedel Pairs'
_refine_ls_abs_structure_Flack 0.003(13)
_refine_ls_extinction_method none
_refine_ls_goodness_of_fit_ref 1.001
_refine_ls_hydrogen_treatment constr
_refine_ls_number_parameters 232
_refine_ls_number_reflns 3115
_refine_ls_R_factor_gt 0.0309
_refine_ls_shift/su_max 0.000
_refine_ls_structure_factor_coef Fsqd
_refine_ls_weighting_details 'w = 1/[0.0015Fo^2^ + 1.0000\s(Fo^2^)]/(4Fo^2^)'
_refine_ls_weighting_scheme calc
_refine_ls_wR_factor_ref 0.0840
_reflns_number_gt 3067
_reflns_number_total 3115
_reflns_threshold_expression F^2^>2.0\s(F^2^)
_cod_data_source_file ol4008734_si_001.cif
_cod_data_source_block 20120215takechi
_cod_database_code 1512052

loop_
_symmetry_equiv_pos_site_id
_symmetry_equiv_pos_as_xyz
1 +X,+Y,+Z
2 1/2+X,1/2-Y,-Z
3 -X,1/2+Y,1/2-Z
4 1/2-X,-Y,1/2+Z

loop_
_atom_site_label
_atom_site_type_symbol
_atom_site_fract_x
_atom_site_fract_y
_atom_site_fract_z
_atom_site_U_iso_or_equiv
_atom_site_adp_type
_atom_site_occupancy
_atom_site_symmetry_multiplicity
_atom_site_calc_flag
_atom_site_refinement_flags
S1 S 0.37199(5) 0.24915(3) 0.902600(10) 0.01867(10) Uani 1.0 4 d .
O1 O -0.03031(14) 0.05515(9) 0.77887(4) 0.0183(3) Uani 1.0 4 d .
O2 O 0.61545(14) 0.10387(9) 1.00162(4) 0.0189(3) Uani 1.0 4 d .
O3 O 0.77209(14) 0.05881(9) 0.92340(4) 0.0203(3) Uani 1.0 4 d .
O4 O 0.29660(15) -0.02397(9) 0.76908(4) 0.0225(3) Uani 1.0 4 d .
N1 N 0.15965(17) 0.01880(11) 0.85211(4) 0.0167(3) Uani 1.0 4 d .
C1 C 0.1538(2) 0.01344(12) 0.79705(5) 0.0159(4) Uani 1.0 4 d .
C2 C 0.3613(2) -0.14059(12) 0.90261(5) 0.0161(3) Uani 1.0 4 d .
C3 C 0.1862(2) -0.19743(13) 0.92522(5) 0.0176(4) Uani 1.0 4 d .
C4 C 0.3517(2) -0.00903(12) 0.88037(5) 0.0148(3) Uani 1.0 4 d .
C5 C 0.5589(3) -0.32615(13) 0.92086(6) 0.0199(4) Uani 1.0 4 d .
C6 C 0.6136(3) 0.07918(11) 0.94801(6) 0.0162(4) Uani 1.0 4 d .
C7 C -0.0613(2) 0.07473(13) 0.71970(5) 0.0189(4) Uani 1.0 4 d .
C8 C 0.3848(3) -0.38178(13) 0.94366(6) 0.0217(4) Uani 1.0 4 d .
C9 C 0.1997(3) -0.31705(13) 0.94601(6) 0.0200(4) Uani 1.0 4 d .
C10 C 0.5323(3) 0.25009(14) 0.84232(6) 0.0261(4) Uani 1.0 4 d .
C11 C 0.5470(2) -0.20594(13) 0.90054(5) 0.0174(4) Uani 1.0 4 d .
C12 C 0.2621(3) 0.07765(12) 0.97783(5) 0.0167(4) Uani 1.0 4 d .
C13 C 0.4059(3) 0.12956(12) 1.02105(5) 0.0183(4) Uani 1.0 4 d .
C14 C 0.3926(2) 0.08737(12) 0.92602(5) 0.0152(3) Uani 1.0 4 d .
C15 C -0.2773(3) 0.13075(16) 0.71696(6) 0.0251(4) Uani 1.0 4 d .
C16 C 0.0992(3) 0.16588(16) 0.69831(6) 0.0290(4) Uani 1.0 4 d .
C17 C -0.0558(3) -0.04837(16) 0.69018(6) 0.0315(5) Uani 1.0 4 d .
H1 H 0.0500 0.0387 0.8702 0.0204 Uiso 1.0 4 calc R
H2 H 0.0609 -0.1544 0.9264 0.0208 Uiso 1.0 4 calc R
H3 H 0.4643 -0.0008 0.8538 0.0167 Uiso 1.0 4 calc R
H4 H 0.6839 -0.3694 0.9190 0.0236 Uiso 1.0 4 calc R
H5 H 0.3936 -0.4619 0.9574 0.0256 Uiso 1.0 4 calc R
H6 H 0.0830 -0.3538 0.9615 0.0247 Uiso 1.0 4 calc R
H7 H 0.5342 0.3336 0.8267 0.0319 Uiso 1.0 4 calc R
H8 H 0.6746 0.2252 0.8517 0.0313 Uiso 1.0 4 calc R
H9 H 0.4748 0.1919 0.8157 0.0317 Uiso 1.0 4 calc R
H10 H 0.6640 -0.1687 0.8855 0.0204 Uiso 1.0 4 calc R
H11 H 0.2243 -0.0084 0.9857 0.0199 Uiso 1.0 4 calc R
H12 H 0.1355 0.1278 0.9748 0.0203 Uiso 1.0 4 calc R
H13 H 0.3859 0.0881 1.0561 0.0225 Uiso 1.0 4 calc R
H14 H 0.3889 0.2192 1.0257 0.0222 Uiso 1.0 4 calc R
H15 H -0.2763 0.2119 0.7348 0.0292 Uiso 1.0 4 calc R
H16 H -0.3185 0.1407 0.6789 0.0298 Uiso 1.0 4 calc R
H17 H -0.3767 0.0762 0.7354 0.0302 Uiso 1.0 4 calc R
H18 H 0.0973 0.2414 0.7204 0.0347 Uiso 1.0 4 calc R
H19 H 0.2377 0.1280 0.7002 0.0356 Uiso 1.0 4 calc R
H20 H 0.0669 0.1868 0.6605 0.0345 Uiso 1.0 4 calc R
H21 H -0.1011 -0.0374 0.6525 0.0378 Uiso 1.0 4 calc R
H22 H 0.0865 -0.0810 0.6907 0.0379 Uiso 1.0 4 calc R
H23 H -0.1491 -0.1068 0.7085 0.0378 Uiso 1.0 4 calc R

loop_
_atom_site_aniso_label
_atom_site_aniso_U_11
_atom_site_aniso_U_22
_atom_site_aniso_U_33
_atom_site_aniso_U_12
_atom_site_aniso_U_13
_atom_site_aniso_U_23
S1 0.0219(2) 0.01531(19) 0.0188(2) 0.00305(13) 0.00259(12) 0.00310(12)
O1 0.0151(5) 0.0271(5) 0.0127(5) 0.0011(4) -0.0016(4) 0.0024(4)
O2 0.0179(5) 0.0202(5) 0.0187(6) 0.0007(4) -0.0039(5) -0.0029(4)
O3 0.0143(5) 0.0196(5) 0.0270(6) -0.0001(4) 0.0014(4) -0.0014(4)
O4 0.0193(5) 0.0321(6) 0.0162(5) 0.0049(5) 0.0002(4) -0.0013(4)
N1 0.0138(5) 0.0228(6) 0.0135(6) 0.0024(5) 0.0002(4) 0.0002(4)
C1 0.0156(7) 0.0159(6) 0.0163(7) -0.0014(6) -0.0006(6) 0.0010(5)
C2 0.0186(7) 0.0184(7) 0.0112(6) -0.0004(6) -0.0010(6) -0.0028(5)
C3 0.0162(7) 0.0198(7) 0.0167(7) -0.0003(6) -0.0013(5) -0.0019(6)
C4 0.0132(6) 0.0173(6) 0.0140(6) 0.0021(5) -0.0003(5) -0.0004(5)
C5 0.0196(7) 0.0194(7) 0.0207(7) 0.0034(6) -0.0046(6) -0.0020(6)
C6 0.0174(7) 0.0116(6) 0.0196(7) -0.0012(6) -0.0021(6) 0.0002(5)
C7 0.0183(7) 0.0267(8) 0.0117(7) 0.0002(6) -0.0026(6) 0.0005(6)
C8 0.0292(8) 0.0173(7) 0.0186(7) -0.0019(7) -0.0061(6) 0.0006(6)
C9 0.0216(7) 0.0208(7) 0.0177(7) -0.0062(6) -0.0001(6) -0.0003(6)
C10 0.0313(8) 0.0234(7) 0.0236(8) -0.0002(7) 0.0095(7) 0.0058(6)
C11 0.0161(6) 0.0211(7) 0.0149(7) -0.0015(6) -0.0017(6) -0.0003(5)
C12 0.0183(7) 0.0174(6) 0.0145(7) -0.0013(6) 0.0017(6) 0.0005(5)
C13 0.0189(7) 0.0192(7) 0.0167(7) 0.0002(6) 0.0013(6) -0.0014(5)
C14 0.0156(7) 0.0148(6) 0.0151(7) 0.0006(5) 0.0004(6) 0.0019(5)
C15 0.0191(7) 0.0394(9) 0.0167(7) 0.0034(7) -0.0027(6) 0.0028(6)
C16 0.0236(8) 0.0405(9) 0.0228(8) -0.0055(7) -0.0032(6) 0.0122(7)
C17 0.0362(9) 0.0326(9) 0.0256(8) 0.0053(8) -0.0107(7) -0.0069(7)

loop_
_atom_type_symbol
_atom_type_description
_atom_type_scat_dispersion_real
_atom_type_scat_dispersion_imag
_atom_type_scat_source
C C 0.0181 0.0091
;
International Tables for Crystallography
(1992, Vol. C, Tables 4.2.6.8 and 6.1.1.4)
;
H H 0.0000 0.0000
;
International Tables for Crystallography
(1992, Vol. C, Table 6.1.1.4)
;
N N 0.0311 0.0180
;
International Tables for Crystallography
(1992, Vol. C, Tables 4.2.6.8 and 6.1.1.4)
;
O O 0.0492 0.0322
;
International Tables for Crystallography
(1992, Vol. C, Tables 4.2.6.8 and 6.1.1.4)
;
S S 0.3331 0.5567
;
International Tables for Crystallography
(1992, Vol. C, Tables 4.2.6.8 and 6.1.1.4)
;

loop_
_geom_angle_atom_site_label_1
_geom_angle_atom_site_label_2
_geom_angle_atom_site_label_3
_geom_angle
_geom_angle_publ_flag
C10 S1 C14 102.78(7) yes
C1 O1 C7 119.54(10) yes
C6 O2 C13 110.59(10) yes
C1 N1 C4 119.65(11) yes
O1 C1 O4 125.97(12) yes
O1 C1 N1 110.08(11) yes
O4 C1 N1 123.95(12) yes
C3 C2 C4 121.35(12) yes
C3 C2 C11 118.92(13) yes
C4 C2 C11 119.74(12) yes
C2 C3 C9 120.26(13) yes
N1 C4 C2 113.61(11) yes
N1 C4 C14 110.63(11) yes
C2 C4 C14 110.97(10) yes
C8 C5 C11 120.28(14) yes
O2 C6 O3 121.43(13) yes
O2 C6 C14 110.20(12) yes
O3 C6 C14 128.31(13) yes
O1 C7 C15 102.91(11) yes
O1 C7 C16 109.93(11) yes
O1 C7 C17 110.02(11) yes
C15 C7 C16 110.33(13) yes
C15 C7 C17 110.51(13) yes
C16 C7 C17 112.71(12) yes
C5 C8 C9 119.46(13) yes
C3 C9 C8 120.54(13) yes
C2 C11 C5 120.54(13) yes
C13 C12 C14 103.04(11) yes
O2 C13 C12 105.22(10) yes
S1 C14 C4 113.34(9) yes
S1 C14 C6 103.49(9) yes
S1 C14 C12 106.63(9) yes
C4 C14 C6 112.08(11) yes
C4 C14 C12 117.66(11) yes
C6 C14 C12 102.17(11) yes
C1 N1 H1 120.296 no
C4 N1 H1 120.051 no
C2 C3 H2 119.346 no
C9 C3 H2 120.393 no
N1 C4 H3 106.796 no
C2 C4 H3 107.168 no
C14 C4 H3 107.317 no
C8 C5 H4 119.954 no
C11 C5 H4 119.766 no
C5 C8 H5 120.032 no
C9 C8 H5 120.512 no
C3 C9 H6 119.771 no
C8 C9 H6 119.687 no
S1 C10 H7 109.526 no
S1 C10 H8 109.692 no
S1 C10 H9 109.285 no
H7 C10 H8 109.443 no
H7 C10 H9 109.435 no
H8 C10 H9 109.446 no
C2 C11 H10 119.339 no
C5 C11 H10 120.123 no
C13 C12 H11 111.227 no
C13 C12 H12 110.765 no
C14 C12 H11 111.493 no
C14 C12 H12 110.697 no
H11 C12 H12 109.499 no
O2 C13 H13 108.866 no
O2 C13 H14 109.252 no
C12 C13 H13 111.664 no
C12 C13 H14 112.322 no
H13 C13 H14 109.377 no
C7 C15 H15 109.366 no
C7 C15 H16 109.493 no
C7 C15 H17 109.643 no
H15 C15 H16 109.438 no
H15 C15 H17 109.443 no
H16 C15 H17 109.443 no
C7 C16 H18 109.752 no
C7 C16 H19 109.235 no
C7 C16 H20 109.511 no
H18 C16 H19 109.442 no
H18 C16 H20 109.436 no
H19 C16 H20 109.451 no
C7 C17 H21 109.925 no
C7 C17 H22 109.352 no
C7 C17 H23 109.227 no
H21 C17 H22 109.440 no
H21 C17 H23 109.438 no
H22 C17 H23 109.444 no

loop_
_geom_bond_atom_site_label_1
_geom_bond_atom_site_label_2
_geom_bond_distance
_geom_bond_publ_flag
S1 C10 1.8059(16) yes
S1 C14 1.8438(14) yes
O1 C1 1.3417(16) yes
O1 C7 1.4848(16) yes
O2 C6 1.3460(18) yes
O2 C13 1.4550(17) yes
O3 C6 1.2047(17) yes
O4 C1 1.2159(16) yes
N1 C1 1.3567(16) yes
N1 C4 1.4476(17) yes
C2 C3 1.3966(19) yes
C2 C4 1.5232(19) yes
C2 C11 1.3863(19) yes
C3 C9 1.392(2) yes
C4 C14 1.5536(18) yes
C5 C8 1.388(3) yes
C5 C11 1.393(2) yes
C6 C14 1.522(2) yes
C7 C15 1.514(2) yes
C7 C16 1.519(3) yes
C7 C17 1.515(3) yes
C8 C9 1.380(2) yes
C12 C13 1.5159(19) yes
C12 C14 1.5295(18) yes
N1 H1 0.860 no
C3 H2 0.930 no
C4 H3 0.980 no
C5 H4 0.930 no
C8 H5 0.930 no
C9 H6 0.930 no
C10 H7 0.980 no
C10 H8 0.980 no
C10 H9 0.980 no
C11 H10 0.930 no
C12 H11 0.980 no
C12 H12 0.980 no
C13 H13 0.980 no
C13 H14 0.980 no
C15 H15 0.980 no
C15 H16 0.980 no
C15 H17 0.980 no
C16 H18 0.980 no
C16 H19 0.980 no
C16 H20 0.980 no
C17 H21 0.980 no
C17 H22 0.980 no
C17 H23 0.980 no

loop_
_geom_contact_atom_site_label_1
_geom_contact_atom_site_label_2
_geom_contact_distance
_geom_contact_publ_flag
_geom_contact_site_symmetry_2
S1 O2 3.2927(10) no .
S1 O3 3.3296(10) no .
S1 N1 3.0962(12) no .
S1 C13 3.1954(13) no .
O1 C4 3.5691(16) no .
O3 C2 3.4431(17) no .
O3 C4 2.9910(16) no .
O3 C10 3.2581(18) no .
O3 C11 3.2518(17) no .
O3 C12 3.5445(17) no .
O3 C13 3.4481(17) no .
O4 C2 3.5434(16) no .
O4 C4 2.7662(16) no .
O4 C7 2.8100(17) no .
O4 C16 2.9731(19) no .
O4 C17 2.9937(19) no .
N1 C3 2.9520(18) no .
N1 C10 3.4671(19) no .
N1 C12 3.2262(16) no .
C1 C2 3.3600(18) no .
C1 C16 2.955(2) no .
C1 C17 3.029(2) no .
C2 C6 3.0825(19) no .
C2 C8 2.797(2) no .
C2 C12 3.0631(18) no .
C3 C5 2.769(2) no .
C3 C12 3.2758(19) no .
C3 C14 3.3479(19) no .
C4 C10 3.170(2) no .
C6 C10 3.231(2) no .
C6 C11 3.3197(19) no .
C9 C11 2.768(2) no .
C11 C14 3.3764(19) no .
S1 O2 3.2844(10) no 2_457
O2 S1 3.2844(10) no 2_557
O2 C8 3.2485(18) no 2_547
O2 C9 3.3970(18) no 2_547
O2 C13 3.4743(17) no 2_557
O3 N1 3.0757(14) no 1_655
O3 C12 3.4262(17) no 1_655
O4 C15 3.4533(19) no 1_655
N1 O3 3.0757(14) no 1_455
C8 O2 3.2485(18) no 2_447
C9 O2 3.3970(18) no 2_447
C10 C15 3.560(3) no 1_655
C12 O3 3.4262(17) no 1_455
C13 O2 3.4743(17) no 2_457
C15 O4 3.4533(19) no 1_455
C15 C10 3.560(3) no 1_455
S1 H1 3.1737 no .
S1 H3 3.0125 no .
S1 H11 3.5801 no .
S1 H12 2.6794 no .
S1 H14 3.0498 no .
O1 H1 2.3126 no .
O1 H15 2.5565 no .
O1 H16 3.2146 no .
O1 H17 2.4786 no .
O1 H18 2.6047 no .
O1 H19 2.7078 no .
O1 H20 3.3007 no .
O1 H21 3.2986 no .
O1 H22 2.7264 no .
O1 H23 2.5759 no .
O2 H11 2.8166 no .
O2 H12 3.1631 no .
O3 H3 2.6940 no .
O3 H8 2.5946 no .
O3 H9 3.5680 no .
O3 H10 2.7173 no .
O4 H1 3.0259 no .
O4 H3 2.3590 no .
O4 H9 2.8381 no .
O4 H18 3.3584 no .
O4 H19 2.3894 no .
O4 H22 2.4333 no .
O4 H23 3.3488 no .
N1 H2 2.6908 no .
N1 H9 2.8964 no .
N1 H11 3.3276 no .
N1 H12 3.2443 no .
C1 H3 2.4392 no .
C1 H9 2.8587 no .
C1 H18 3.1216 no .
C1 H19 2.7393 no .
C1 H22 2.8421 no .
C1 H23 3.1959 no .
C2 H1 2.8945 no .
C2 H4 3.2484 no .
C2 H6 3.2547 no .
C2 H11 2.6447 no .
C3 H1 3.0159 no .
C3 H3 3.2849 no .
C3 H5 3.2479 no .
C3 H10 3.2358 no .
C3 H11 2.5377 no .
C4 H2 2.6898 no .
C4 H8 3.3455 no .
C4 H9 2.8035 no .
C4 H10 2.6475 no .
C4 H11 2.7191 no .
C4 H12 3.0841 no .
C5 H6 3.2294 no .
C6 H3 2.6541 no .
C6 H8 2.8734 no .
C6 H9 3.5880 no .
C6 H10 3.1037 no .
C6 H11 2.8299 no .
C6 H12 3.1843 no .
C6 H13 3.0370 no .
C6 H14 2.8329 no .
C8 H2 3.2454 no .
C8 H10 3.2495 no .
C9 H4 3.2298 no .
C9 H11 3.4754 no .
C10 H3 2.7573 no .
C11 H2 3.2343 no .
C11 H3 2.5519 no .
C11 H5 3.2497 no .
C12 H1 3.0080 no .
C12 H2 3.0897 no .
C12 H3 3.4246 no .
C14 H1 2.6465 no .
C14 H2 3.3691 no .
C14 H8 2.9733 no .
C14 H9 2.9866 no .
C14 H10 3.4168 no .
C14 H13 3.2014 no .
C14 H14 2.8368 no .
C15 H18 2.6871 no .
C15 H19 3.3332 no .
C15 H20 2.6797 no .
C15 H21 2.6630 no .
C15 H22 3.3321 no .
C15 H23 2.7010 no .
C16 H15 2.6215 no .
C16 H16 2.7387 no .
C16 H17 3.3335 no .
C16 H21 2.7824 no .
C16 H22 2.6732 no .
C16 H23 3.3572 no .
C17 H15 3.3325 no .
C17 H16 2.6621 no .
C17 H17 2.7009 no .
C17 H18 3.3622 no .
C17 H19 2.6904 no .
C17 H20 2.7563 no .
H1 H2 2.5025 no .
H1 H3 2.7249 no .
H1 H9 3.4603 no .
H1 H11 3.0979 no .
H1 H12 2.8026 no .
H2 H3 3.5583 no .
H2 H6 2.3240 no .
H2 H11 2.3909 no .
H2 H12 3.3061 no .
H3 H8 2.7886 no .
H3 H9 2.2814 no .
H3 H10 2.3535 no .
H3 H11 3.5964 no .
H4 H5 2.3173 no .
H4 H10 2.3211 no .
H5 H6 2.3127 no .
H9 H18 3.4155 no .
H9 H19 3.2983 no .
H11 H13 2.2721 no .
H11 H14 2.8500 no .
H12 H13 2.6026 no .
H12 H14 2.2788 no .
H15 H18 2.4466 no .
H15 H19 3.5281 no .
H15 H20 2.8770 no .
H15 H21 3.5514 no .
H15 H23 3.5946 no .
H16 H18 3.0591 no .
H16 H20 2.5646 no .
H16 H21 2.4624 no .
H16 H22 3.5465 no .
H16 H23 2.9750 no .
H17 H18 3.5471 no .
H17 H20 3.5969 no .
H17 H21 2.9669 no .
H17 H22 3.5977 no .
H17 H23 2.5450 no .
H18 H22 3.5572 no .
H19 H21 3.0495 no .
H19 H22 2.4674 no .
H19 H23 3.5548 no .
H20 H21 2.6563 no .
H20 H22 2.9876 no .
S1 H5 3.4013 no 1_565
S1 H14 3.5849 no 2_457
S1 H21 3.1896 no 3_556
S1 H23 3.4561 no 3_556
O1 H8 3.1893 no 1_455
O1 H18 3.4141 no 3_546
O2 H5 2.5607 no 2_547
O2 H6 2.8552 no 2_547
O2 H12 3.4142 no 1_655
O2 H12 2.9564 no 2_557
O2 H14 2.6810 no 2_557
O3 H1 2.2245 no 1_655
O3 H2 2.9567 no 1_655
O3 H5 3.2107 no 2_547
O3 H11 3.3637 no 1_655
O3 H12 2.7571 no 1_655
O3 H14 2.8060 no 2_557
O4 H7 3.0168 no 3_646
O4 H15 2.8557 no 3_546
O4 H17 2.5018 no 1_655
O4 H18 3.5891 no 3_546
C1 H15 3.4394 no 3_546
C1 H17 3.4431 no 1_655
C1 H18 3.3775 no 3_546
C2 H16 3.1100 no 3_546
C3 H10 3.5073 no 1_455
C3 H16 3.2152 no 3_546
C3 H20 2.9417 no 3_546
C5 H6 3.5243 no 1_655
C5 H6 3.4902 no 2_547
C5 H11 3.0984 no 2_547
C5 H13 3.5681 no 2_547
C5 H16 2.9214 no 3_546
C5 H19 3.2898 no 3_646
C5 H20 3.1313 no 3_646
C6 H1 3.4227 no 1_655
C6 H5 3.2023 no 2_547
C6 H6 3.3038 no 2_547
C6 H12 3.4560 no 1_655
C6 H14 2.8779 no 2_557
C8 H2 3.4141 no 2_547
C8 H11 3.0293 no 2_547
C8 H16 3.0549 no 3_546
C8 H21 3.4255 no 3_546
C9 H4 3.4259 no 1_455
C9 H13 3.5536 no 2_447
C9 H16 3.1991 no 3_546
C9 H20 3.1308 no 3_546
C9 H21 3.4537 no 3_546
C10 H15 2.9460 no 1_655
C10 H17 3.2839 no 1_655
C10 H21 3.5988 no 3_556
C10 H22 3.1582 no 3_656
C10 H23 3.1639 no 3_556
C11 H2 3.4070 no 1_655
C11 H6 3.4638 no 2_547
C11 H16 2.9519 no 3_546
C11 H19 3.3569 no 3_646
C11 H20 3.1222 no 3_646
C12 H4 3.4293 no 2_447
C12 H5 3.1151 no 2_447
C12 H6 3.5092 no 2_547
C12 H14 3.2501 no 2_457
C13 H4 3.4788 no 2_447
C13 H6 3.2151 no 2_547
C13 H12 3.0071 no 2_557
C15 H8 3.4825 no 1_455
C15 H9 2.9793 no 1_455
C15 H19 3.1425 no 1_455
C16 H4 3.2266 no 3_656
C16 H10 3.1225 no 3_656
C16 H23 3.3736 no 3_556
C17 H7 3.3521 no 3_546
C17 H13 3.5017 no 4_554
C17 H18 3.1723 no 3_546
H1 O3 2.2245 no 1_455
H1 C6 3.4227 no 1_455
H1 H8 3.1738 no 1_455
H1 H10 3.3612 no 1_455
H2 O3 2.9567 no 1_455
H2 C8 3.4141 no 2_447
H2 C11 3.4070 no 1_455
H2 H4 3.3583 no 1_455
H2 H5 3.3025 no 2_447
H2 H10 2.7448 no 1_455
H2 H20 2.8609 no 3_546
H3 H17 3.1958 no 1_655
H4 C9 3.4259 no 1_655
H4 C12 3.4293 no 2_547
H4 C13 3.4788 no 2_547
H4 C16 3.2266 no 3_646
H4 H2 3.3583 no 1_655
H4 H6 2.7736 no 1_655
H4 H11 2.7035 no 2_547
H4 H13 2.7636 no 2_547
H4 H16 3.3637 no 3_546
H4 H19 2.9744 no 3_646
H4 H20 2.5982 no 3_646
H5 S1 3.4013 no 1_545
H5 O2 2.5607 no 2_447
H5 O3 3.2107 no 2_447
H5 C6 3.2023 no 2_447
H5 C12 3.1151 no 2_547
H5 H2 3.3025 no 2_547
H5 H11 2.5636 no 2_547
H5 H12 2.8995 no 2_547
H5 H13 3.5494 no 2_447
H5 H13 3.4592 no 2_547
H5 H16 3.5641 no 3_546
H5 H21 3.3912 no 3_546
H6 O2 2.8552 no 2_447
H6 C5 3.5243 no 1_455
H6 C5 3.4902 no 2_447
H6 C6 3.3038 no 2_447
H6 C11 3.4638 no 2_447
H6 C12 3.5092 no 2_447
H6 C13 3.2151 no 2_447
H6 H4 2.7736 no 1_455
H6 H11 3.0338 no 2_447
H6 H13 2.8612 no 2_447
H6 H20 3.1826 no 3_546
H6 H21 3.4353 no 3_546
H7 O4 3.0168 no 3_656
H7 C17 3.3521 no 3_556
H7 H15 2.8845 no 1_655
H7 H16 3.5952 no 3_556
H7 H17 3.1971 no 3_556
H7 H19 3.5609 no 3_656
H7 H21 3.1529 no 3_556
H7 H22 2.6390 no 3_656
H7 H23 2.6988 no 3_556
H8 O1 3.1893 no 1_655
H8 C15 3.4825 no 1_655
H8 H1 3.1738 no 1_655
H8 H13 3.3242 no 2_557
H8 H14 3.3691 no 2_557
H8 H15 2.8970 no 1_655
H8 H17 3.2987 no 1_655
H8 H22 2.7955 no 3_656
H9 C15 2.9793 no 1_655
H9 H15 2.5621 no 1_655
H9 H17 2.5242 no 1_655
H9 H23 3.0750 no 3_556
H10 C3 3.5073 no 1_655
H10 C16 3.1225 no 3_646
H10 H1 3.3612 no 1_655
H10 H2 2.7448 no 1_655
H10 H16 3.4157 no 3_546
H10 H18 3.1746 no 3_646
H10 H19 3.1075 no 3_646
H10 H20 2.5885 no 3_646
H11 O3 3.3637 no 1_455
H11 C5 3.0984 no 2_447
H11 C8 3.0293 no 2_447
H11 H4 2.7035 no 2_447
H11 H5 2.5636 no 2_447
H11 H6 3.0338 no 2_547
H12 O2 3.4142 no 1_455
H12 O2 2.9564 no 2_457
H12 O3 2.7571 no 1_455
H12 C6 3.4560 no 1_455
H12 C13 3.0071 no 2_457
H12 H5 2.8995 no 2_447
H12 H13 3.5421 no 2_457
H12 H14 2.2882 no 2_457
H13 C5 3.5681 no 2_447
H13 C9 3.5536 no 2_547
H13 C17 3.5017 no 4_555
H13 H4 2.7636 no 2_447
H13 H5 3.4592 no 2_447
H13 H5 3.5494 no 2_547
H13 H6 2.8612 no 2_547
H13 H8 3.3242 no 2_457
H13 H12 3.5421 no 2_557
H13 H21 2.7990 no 4_555
H13 H22 3.3177 no 4_555
H14 S1 3.5849 no 2_557
H14 O2 2.6810 no 2_457
H14 O3 2.8060 no 2_457
H14 C6 2.8779 no 2_457
H14 C12 3.2501 no 2_557
H14 H8 3.3691 no 2_457
H14 H12 2.2882 no 2_557
H14 H14 3.5159 no 2_457
H14 H14 3.5159 no 2_557
H15 O4 2.8557 no 3_556
H15 C1 3.4394 no 3_556
H15 C10 2.9460 no 1_455
H15 H7 2.8845 no 1_455
H15 H8 2.8970 no 1_455
H15 H9 2.5621 no 1_455
H15 H19 3.3596 no 1_455
H15 H22 3.1374 no 3_556
H16 C2 3.1100 no 3_556
H16 C3 3.2152 no 3_556
H16 C5 2.9214 no 3_556
H16 C8 3.0549 no 3_556
H16 C9 3.1991 no 3_556
H16 C11 2.9519 no 3_556
H16 H4 3.3637 no 3_556
H16 H5 3.5641 no 3_556
H16 H7 3.5952 no 3_546
H16 H10 3.4157 no 3_556
H16 H19 2.9012 no 1_455
H17 O4 2.5018 no 1_455
H17 C1 3.4431 no 1_455
H17 C10 3.2839 no 1_455
H17 H3 3.1958 no 1_455
H17 H7 3.1971 no 3_546
H17 H8 3.2987 no 1_455
H17 H9 2.5242 no 1_455
H17 H19 2.6829 no 1_455
H18 O1 3.4141 no 3_556
H18 O4 3.5891 no 3_556
H18 C1 3.3775 no 3_556
H18 C17 3.1723 no 3_556
H18 H10 3.1746 no 3_656
H18 H22 3.1393 no 3_556
H18 H23 2.4199 no 3_556
H19 C5 3.2898 no 3_656
H19 C11 3.3569 no 3_656
H19 C15 3.1425 no 1_655
H19 H4 2.9744 no 3_656
H19 H7 3.5609 no 3_646
H19 H10 3.1075 no 3_656
H19 H15 3.3596 no 1_655
H19 H16 2.9012 no 1_655
H19 H17 2.6829 no 1_655
H20 C3 2.9417 no 3_556
H20 C5 3.1313 no 3_656
H20 C9 3.1308 no 3_556
H20 C11 3.1222 no 3_656
H20 H2 2.8609 no 3_556
H20 H4 2.5982 no 3_656
H20 H6 3.1826 no 3_556
H20 H10 2.5885 no 3_656
H21 S1 3.1896 no 3_546
H21 C8 3.4255 no 3_556
H21 C9 3.4537 no 3_556
H21 C10 3.5988 no 3_546
H21 H5 3.3912 no 3_556
H21 H6 3.4353 no 3_556
H21 H7 3.1529 no 3_546
H21 H13 2.7990 no 4_554
H22 C10 3.1582 no 3_646
H22 H7 2.6390 no 3_646
H22 H8 2.7955 no 3_646
H22 H13 3.3177 no 4_554
H22 H15 3.1374 no 3_546
H22 H18 3.1393 no 3_546
H23 S1 3.4561 no 3_546
H23 C10 3.1639 no 3_546
H23 C16 3.3736 no 3_546
H23 H7 2.6988 no 3_546
H23 H9 3.0750 no 3_546
H23 H18 2.4199 no 3_546

loop_
_geom_torsion_atom_site_label_1
_geom_torsion_atom_site_label_2
_geom_torsion_atom_site_label_3
_geom_torsion_atom_site_label_4
_geom_torsion
_geom_torsion_publ_flag
C10 S1 C14 C4 -49.51(10) no
C10 S1 C14 C6 72.13(8) no
C10 S1 C14 C12 179.45(8) no
C1 O1 C7 C15 -175.56(10) no
C1 O1 C7 C16 -58.02(14) no
C1 O1 C7 C17 66.66(14) no
C7 O1 C1 O4 -8.58(19) no
C7 O1 C1 N1 171.34(10) no
C6 O2 C13 C12 18.10(12) no
C13 O2 C6 O3 177.86(10) no
C13 O2 C6 C14 0.33(13) no
C1 N1 C4 C2 -98.82(13) no
C1 N1 C4 C14 135.60(11) no
C4 N1 C1 O1 -173.35(10) no
C4 N1 C1 O4 6.6(2) no
C3 C2 C4 N1 -38.56(16) no
C3 C2 C4 C14 86.85(14) no
C4 C2 C3 C9 -179.03(10) no
C3 C2 C11 C5 -0.23(18) no
C11 C2 C3 C9 0.96(18) no
C4 C2 C11 C5 179.76(10) no
C11 C2 C4 N1 141.44(11) no
C11 C2 C4 C14 -93.15(13) no
C2 C3 C9 C8 -1.2(2) no
N1 C4 C14 S1 -50.41(13) no
N1 C4 C14 C6 -167.10(9) no
N1 C4 C14 C12 74.90(13) no
C2 C4 C14 S1 -177.47(9) no
C2 C4 C14 C6 65.84(13) no
C2 C4 C14 C12 -52.16(14) no
C8 C5 C11 C2 -0.3(2) no
C11 C5 C8 C9 0.0(2) no
O2 C6 C14 S1 92.45(10) no
O2 C6 C14 C4 -145.07(9) no
O2 C6 C14 C12 -18.21(12) no
O3 C6 C14 S1 -84.87(14) no
O3 C6 C14 C4 37.61(18) no
O3 C6 C14 C12 164.47(12) no
C5 C8 C9 C3 0.7(2) no
C13 C12 C14 S1 -80.65(11) no
C13 C12 C14 C4 150.78(10) no
C13 C12 C14 C6 27.61(12) no
C14 C12 C13 O2 -28.38(12) no
